data_4333240
loop_
_publ_author_name
'Zheng, Ling-Ling'
'Zhang, Wei-Xiong'
'Qin, Lian-Jing'
'Leng, Ji-Dong'
'Lu, Jun-Xian'
'Tong, Ming-Liang'

_publ_section_title
;
 Isolation of a Pentadentate Ligand and Stepwise Synthesis, Structures,
 and Magnetic Properties of a New Family of Homo- and Heterotrinuclear
 Complexes
;
_journal_issue 23
_journal_name_full 'Inorganic Chemistry'
_journal_page_first 9548
_journal_page_last 9557
_journal_paper_doi 10.1021/ic070343z
_journal_volume 46
_journal_year 2007
_chemical_formula_sum 'C8 H10 Cl N7 O4'
_chemical_formula_weight 303.68
_chemical_name_systematic
; 
 ? 
;
_space_group_IT_number 56
_symmetry_cell_setting orthorhombic
_symmetry_space_group_name_Hall '-P 2ab 2ac'
_symmetry_space_group_name_H-M 'P c c n'
_atom_sites_solution_hydrogens geom
_atom_sites_solution_primary direct
_atom_sites_solution_secondary difmap
_audit_creation_method SHELXL-97
_cell_angle_alpha 90.00
_cell_angle_beta 90.00
_cell_angle_gamma 90.00
_cell_formula_units_Z 4
_cell_length_a 5.6286(7)
_cell_length_b 13.1374(16)
_cell_length_c 17.198(2)
_cell_measurement_temperature 293(2)
_cell_volume 1271.7(3)
_computing_structure_refinement 'SHELXL-97 (Sheldrick, 1997)'
_computing_structure_solution 'SHELXS-97 (Sheldrick, 1990)'
_diffrn_ambient_temperature 293(2)
_diffrn_measured_fraction_theta_full 0.987
_diffrn_measured_fraction_theta_max 0.987
_diffrn_radiation_monochromator graphite
_diffrn_radiation_source 'fine-focus sealed tube'
_diffrn_radiation_type MoK\a
_diffrn_radiation_wavelength 0.71073
_diffrn_reflns_av_R_equivalents 0.0219
_diffrn_reflns_av_sigmaI/netI 0.0206
_diffrn_reflns_limit_h_max 7
_diffrn_reflns_limit_h_min -6
_diffrn_reflns_limit_k_max 8
_diffrn_reflns_limit_k_min -16
_diffrn_reflns_limit_l_max 21
_diffrn_reflns_limit_l_min -21
_diffrn_reflns_number 5634
_diffrn_reflns_theta_full 27.00
_diffrn_reflns_theta_max 27.00
_diffrn_reflns_theta_min 2.37
_exptl_absorpt_coefficient_mu 0.328
_exptl_absorpt_correction_T_max 0.9711
_exptl_absorpt_correction_T_min 0.9166
_exptl_crystal_density_diffrn 1.586
_exptl_crystal_density_method 'not measured'
_exptl_crystal_F_000 624
_exptl_crystal_size_max 0.27
_exptl_crystal_size_mid 0.16
_exptl_crystal_size_min 0.09
_refine_diff_density_max 0.631
_refine_diff_density_min -0.396
_refine_diff_density_rms 0.058
_refine_ls_extinction_method none
_refine_ls_goodness_of_fit_ref 1.067
_refine_ls_hydrogen_treatment mixed
_refine_ls_matrix_type full
_refine_ls_number_parameters 118
_refine_ls_number_reflns 1371
_refine_ls_number_restraints 36
_refine_ls_restrained_S_all 1.232
_refine_ls_R_factor_all 0.0775
_refine_ls_R_factor_gt 0.0683
_refine_ls_shift/su_max 0.000
_refine_ls_shift/su_mean 0.000
_refine_ls_structure_factor_coef Fsqd
_refine_ls_weighting_details 'calc w=1/[\s^2^(Fo^2^)+(0.0742P)^2^+1.6300P] where P=(Fo^2^+2Fc^2^)/3'
_refine_ls_weighting_scheme calc
_refine_ls_wR_factor_gt 0.1732
_refine_ls_wR_factor_ref 0.1805
_reflns_number_gt 1152
_reflns_number_total 1371
_reflns_threshold_expression >2sigma(I)
_cod_data_source_file ic070343zsup1.cif
_cod_data_source_block '[H2dcadpz]+[clO4]-'
_cod_depositor_comments
;
The following automatic conversions were performed:

'_symmetry_cell_setting' value 'Orthorhombic' changed to
'orthorhombic' according to
/home/saulius/struct/CIF-dictionaries/cif_core.dic dictionary named
'cif_core.dic' version 2.4.2 from 2011-04-26.

Automatic conversion script
Id: cif_fix_values 1891 2012-01-12 08:04:46Z andrius 
;
_cod_original_sg_symbol_H-M Pccn
_cod_database_code 4333240

loop_
_symmetry_equiv_pos_as_xyz
'x, y, z'
'-x+1/2, -y+1/2, z'
'-x, y+1/2, -z+1/2'
'x+1/2, -y, -z+1/2'
'-x, -y, -z'
'x-1/2, y-1/2, -z'
'x, -y-1/2, z-1/2'
'-x-1/2, y, z-1/2'

loop_
_atom_site_label
_atom_site_type_symbol
_atom_site_fract_x
_atom_site_fract_y
_atom_site_fract_z
_atom_site_U_iso_or_equiv
_atom_site_adp_type
_atom_site_occupancy
_atom_site_symmetry_multiplicity
_atom_site_calc_flag
_atom_site_refinement_flags
N1 N 1.2241(7) 0.6330(3) 0.51929(19) 0.0684(11) Uani 1 1 d D
H1A H 1.337(6) 0.661(3) 0.490(2) 0.080(14) Uiso 1 1 d D
H1B H 1.154(8) 0.576(2) 0.502(2) 0.081(14) Uiso 1 1 d D
N2 N 1.2500 0.7500 0.6218(2) 0.0540(11) Uani 1 2 d S
N3 N 0.9884(5) 0.61781(19) 0.62715(15) 0.0445(7) Uani 1 1 d .
N4 N 0.8776(6) 0.5346(2) 0.59556(17) 0.0545(8) Uani 1 1 d .
C1 C 1.1596(7) 0.6703(3) 0.58584(19) 0.0481(8) Uani 1 1 d .
C2 C 0.9004(7) 0.6410(2) 0.6985(2) 0.0501(9) Uani 1 1 d .
H2 H 0.9494 0.6941 0.7305 0.060 Uiso 1 1 calc R
C3 C 0.7292(7) 0.5727(3) 0.7141(2) 0.0597(10) Uani 1 1 d .
H3 H 0.6357 0.5686 0.7586 0.072 Uiso 1 1 calc R
C4 C 0.7224(7) 0.5094(3) 0.6489(2) 0.0591(10) Uani 1 1 d .
H4 H 0.6181 0.4549 0.6439 0.071 Uiso 1 1 calc R
Cl1 Cl 1.7500 0.7500 0.40933(8) 0.0652(5) Uani 1 2 d SD
O1 O 1.7037(17) 0.7095(7) 0.4834(5) 0.140(4) Uani 0.50 1 d PDU
O2 O 1.926(2) 0.7052(9) 0.3613(7) 0.119(4) Uani 0.50 1 d PDU
O3 O 1.521(2) 0.7533(10) 0.3735(7) 0.119(4) Uani 0.50 1 d PDU
O4 O 1.8087(18) 0.8535(6) 0.4246(6) 0.125(3) Uani 0.50 1 d PDU

loop_
_atom_site_aniso_label
_atom_site_aniso_U_11
_atom_site_aniso_U_22
_atom_site_aniso_U_33
_atom_site_aniso_U_23
_atom_site_aniso_U_13
_atom_site_aniso_U_12
N1 0.075(2) 0.074(2) 0.0554(18) -0.0153(16) 0.0183(17) -0.0432(19)
N2 0.064(3) 0.052(2) 0.046(2) 0.000 0.000 -0.023(2)
N3 0.0490(16) 0.0384(13) 0.0460(15) 0.0034(11) 0.0014(12) -0.0087(12)
N4 0.0626(19) 0.0477(15) 0.0533(16) -0.0013(12) 0.0042(14) -0.0214(14)
C1 0.0500(19) 0.0496(18) 0.0448(17) 0.0028(14) -0.0014(15) -0.0131(16)
C2 0.058(2) 0.0408(16) 0.0515(18) 0.0015(14) 0.0087(16) -0.0010(15)
C3 0.065(2) 0.0517(19) 0.062(2) 0.0039(17) 0.0229(19) -0.0055(18)
C4 0.060(2) 0.052(2) 0.065(2) 0.0056(17) 0.0095(19) -0.0194(18)
Cl1 0.0548(8) 0.0765(10) 0.0642(9) 0.000 0.000 -0.0147(7)
O1 0.099(6) 0.177(9) 0.143(6) 0.102(6) 0.034(6) 0.022(6)
O2 0.111(8) 0.135(8) 0.111(6) -0.028(6) 0.000(6) 0.039(7)
O3 0.089(6) 0.142(8) 0.127(8) -0.039(6) -0.040(6) -0.035(6)
O4 0.125(7) 0.101(5) 0.149(7) -0.018(5) 0.014(6) -0.062(5)

loop_
_atom_type_symbol
_atom_type_description
_atom_type_scat_dispersion_real
_atom_type_scat_dispersion_imag
_atom_type_scat_source
C C 0.0033 0.0016 'International Tables Vol C Tables 4.2.6.8 and 6.1.1.4'
H H 0.0000 0.0000 'International Tables Vol C Tables 4.2.6.8 and 6.1.1.4'
N N 0.0061 0.0033 'International Tables Vol C Tables 4.2.6.8 and 6.1.1.4'
O O 0.0106 0.0060 'International Tables Vol C Tables 4.2.6.8 and 6.1.1.4'
Cl Cl 0.1484 0.1585 'International Tables Vol C Tables 4.2.6.8 and 6.1.1.4'

loop_
_geom_angle_atom_site_label_1
_geom_angle_atom_site_label_2
_geom_angle_atom_site_label_3
_geom_angle
_geom_angle_site_symmetry_1
_geom_angle_site_symmetry_3
C1 N1 H1A 123(3) . .
C1 N1 H1B 119(3) . .
H1A N1 H1B 118(4) . .
C1 N2 C1 124.1(4) . 2_765
C2 N3 N4 111.8(3) . .
C2 N3 C1 127.4(3) . .
N4 N3 C1 120.8(3) . .
C4 N4 N3 103.1(3) . .
N1 C1 N2 127.3(3) . .
N1 C1 N3 117.4(3) . .
N2 C1 N3 115.1(3) . .
C3 C2 N3 107.0(3) . .
C3 C2 H2 126.5 . .
N3 C2 H2 126.5 . .
C2 C3 C4 104.9(3) . .
C2 C3 H3 127.6 . .
C4 C3 H3 127.6 . .
N4 C4 C3 113.2(3) . .
N4 C4 H4 123.4 . .
C3 C4 H4 123.4 . .
O1 Cl1 O1 49.9(9) 2_865 .
O1 Cl1 O2 123.8(7) 2_865 .
O1 Cl1 O2 120.1(7) . .
O1 Cl1 O2 120.1(7) 2_865 2_865
O1 Cl1 O2 123.8(7) . 2_865
O2 Cl1 O2 108.6(11) . 2_865
O1 Cl1 O4 55.1(5) 2_865 .
O1 Cl1 O4 103.7(7) . .
O2 Cl1 O4 110.0(6) . .
O2 Cl1 O4 82.7(7) 2_865 .
O1 Cl1 O4 103.7(7) 2_865 2_865
O1 Cl1 O4 55.1(5) . 2_865
O2 Cl1 O4 82.7(7) . 2_865
O2 Cl1 O4 110.0(6) 2_865 2_865
O4 Cl1 O4 158.7(8) . 2_865
O1 Cl1 O3 123.1(7) 2_865 .
O1 Cl1 O3 103.5(6) . .
O2 Cl1 O3 113.0(5) . .
O2 Cl1 O3 26.7(7) 2_865 .
O4 Cl1 O3 105.1(7) . .
O4 Cl1 O3 84.2(6) 2_865 .
O1 Cl1 O3 103.5(6) 2_865 2_865
O1 Cl1 O3 123.1(7) . 2_865
O2 Cl1 O3 26.7(7) . 2_865
O2 Cl1 O3 113.0(5) 2_865 2_865
O4 Cl1 O3 84.2(6) . 2_865
O4 Cl1 O3 105.1(7) 2_865 2_865
O3 Cl1 O3 129.0(11) . 2_865
O1 O1 O4 126.3(6) 2_865 2_865
O1 O1 Cl1 65.0(4) 2_865 .
O4 O1 Cl1 63.2(5) 2_865 .
O3 O2 Cl1 77.8(15) 2_865 .
O2 O3 Cl1 75.5(14) 2_865 .
O1 O4 Cl1 61.7(5) 2_865 .

loop_
_geom_bond_atom_site_label_1
_geom_bond_atom_site_label_2
_geom_bond_distance
_geom_bond_site_symmetry_2
N1 C1 1.297(5) .
N1 H1A 0.895(12) .
N1 H1B 0.894(12) .
N2 C1 1.318(4) .
N2 C1 1.318(4) 2_765
N3 C2 1.358(4) .
N3 N4 1.371(4) .
N3 C1 1.381(4) .
N4 C4 1.310(5) .
C2 C3 1.343(5) .
C2 H2 0.9300 .
C3 C4 1.397(5) .
C3 H3 0.9300 .
C4 H4 0.9300 .
Cl1 O1 1.405(7) 2_865
Cl1 O1 1.405(7) .
Cl1 O2 1.416(9) .
Cl1 O2 1.416(9) 2_865
Cl1 O4 1.424(7) .
Cl1 O4 1.424(7) 2_865
Cl1 O3 1.430(10) .
Cl1 O3 1.430(10) 2_865
O1 O1 1.185(19) 2_865
O1 O4 1.308(12) 2_865
O2 O3 0.658(16) 2_865
O3 O2 0.658(16) 2_865
O4 O1 1.308(12) 2_865

loop_
_geom_hbond_atom_site_label_D
_geom_hbond_atom_site_label_H
_geom_hbond_atom_site_label_A
_geom_hbond_distance_DH
_geom_hbond_distance_HA
_geom_hbond_distance_DA
_geom_hbond_angle_DHA
_geom_hbond_site_symmetry_A
N1 H1A O1 0.895(12) 2.16(3) 2.946(10) 146(4) .
N1 H1A O4 0.895(12) 2.30(3) 3.098(11) 149(4) 2_865
N1 H1B N4 0.894(12) 2.23(3) 3.013(4) 147(4) 5_766
